data_7151588
loop_
_publ_author_name
'Hue, Bui T. B.'
'Dijkink, Jan'
'Kuiper, Sanne'
'Larson, Kimberly K.'
'Guziec, Jr, Frank S'
'Goubitz, Kees'
'Fraanje, Jan'
'Schenk, Henk'
'van Maarseveen, Jan H.'
'Hiemstra, Henk'

_publ_section_title
;
 Synthesis of the cyclobutanone core of solanoeclepin A intramolecular
 allene butenolide photocycloaddition.
;
_journal_issue 24
_journal_name_full 'Organic &amp; biomolecular chemistry'
_journal_page_first 4364
_journal_page_last 4366
_journal_paper_doi 10.1039/b311415e
_journal_volume 1
_journal_year 2003
_chemical_formula_sum 'C11 H16 O2'
_chemical_formula_weight 180.27
_space_group_IT_number 14
_symmetry_cell_setting monoclinic
_symmetry_space_group_name_Hall '-P 2yn'
_symmetry_space_group_name_H-M 'P 1 21/n 1'
_cell_angle_alpha 90.000
_cell_angle_beta 102.880(5)
_cell_angle_gamma 90.000
_cell_formula_units_Z 4
_cell_length_a 7.0166(3)
_cell_length_b 10.5703(6)
_cell_length_c 13.7222(13)
_cell_measurement_reflns_used 23
_cell_measurement_temperature 293
_cell_measurement_theta_max 45.08
_cell_measurement_theta_min 38.91
_cell_volume 992.13(12)
_computing_cell_refinement 'local program'
_computing_data_collection 'Enraf-Nonius CAD-4 software'
_computing_data_reduction 'xtal ADDREF'
_computing_molecular_graphics PLATON
_computing_publication_material 'xtal BONDLA CIFIO PLATON'
_computing_structure_refinement 'xtal CRYLSQ'
_computing_structure_solution CRUNCH
_diffrn_ambient_temperature 293
_diffrn_measurement_device_type 'Enraf-Nonius CAD-4'
_diffrn_measurement_method \w/2\q
_diffrn_radiation_type 'Cu K\a'
_diffrn_radiation_wavelength 1.5418
_diffrn_reflns_limit_h_max 8
_diffrn_reflns_limit_h_min -8
_diffrn_reflns_limit_k_max 13
_diffrn_reflns_limit_k_min 0
_diffrn_reflns_limit_l_max 17
_diffrn_reflns_limit_l_min 0
_diffrn_reflns_number 2030
_diffrn_reflns_reduction_process 'perpendicular monochr Lp'
_diffrn_reflns_theta_max 74.86
_diffrn_reflns_theta_min 5.33
_diffrn_standards_decay_% 8
_diffrn_standards_interval_time 60
_diffrn_standards_number 2
_exptl_absorpt_coefficient_mu .648
_exptl_absorpt_correction_type none
_exptl_crystal_density_diffrn 1.207
_exptl_crystal_density_meas ?
_exptl_crystal_description plate
_exptl_crystal_F_000 392
_exptl_crystal_size_max 0.60
_exptl_crystal_size_mid 0.60
_exptl_crystal_size_min 0.20
_refine_diff_density_max .321
_refine_diff_density_min -.293
_refine_ls_extinction_coef 1931(183)
_refine_ls_extinction_expression 'Eq22 p292 "Cryst. Comp." Munksgaard 1970'
_refine_ls_extinction_method Zachariasen
_refine_ls_goodness_of_fit_all 1.031
_refine_ls_goodness_of_fit_ref 1.09
_refine_ls_hydrogen_treatment riding
_refine_ls_matrix_type full
_refine_ls_number_constraints 0
_refine_ls_number_parameters 183
_refine_ls_number_reflns 1743
_refine_ls_number_restraints 16
_refine_ls_R_factor_all .078
_refine_ls_R_factor_gt .071
_refine_ls_shift/su_max .038
_refine_ls_shift/su_mean .002
_refine_ls_structure_factor_coef F
_refine_ls_weighting_details '1/[0.4 + 0.1(\s(Fobs))^2^ + 0.1/(\s(Fobs))]'
_refine_ls_weighting_scheme calc
_refine_ls_wR_factor_all .066
_refine_ls_wR_factor_ref .064
_reflns_d_resolution_high .799
_reflns_d_resolution_low 8.294
_reflns_limit_h_max 8
_reflns_limit_h_min -8
_reflns_limit_k_max 13
_reflns_limit_k_min 0
_reflns_limit_l_max 17
_reflns_limit_l_min 0
_reflns_number_gt 1743
_reflns_number_total 2030
_reflns_threshold_expression 'Iobs > 2.50 sig(Iobs)'
_cod_data_source_file b311415e.txt
_cod_data_source_block Compound_17
_cod_depositor_comments
;
 Changing the _atom_site_occupancy data item value from '?' to '1'
 for all fully occupied atom sites.

 Antanas Vaitkus,
 2017-02-09
;
_cod_original_sg_symbol_Hall -p_2yn
_cod_original_sg_symbol_H-M P_1_21/n_1
_cod_database_code 7151588

loop_
_symmetry_equiv_pos_as_xyz
+x,+y,+z
1/2-x,1/2+y,1/2-z
-x,-y,-z
1/2+x,1/2-y,1/2+z

loop_
_atom_site_label
_atom_site_fract_x
_atom_site_fract_y
_atom_site_fract_z
_atom_site_U_iso_or_equiv
_atom_site_adp_type
_atom_site_calc_flag
_atom_site_calc_attached_atom
_atom_site_occupancy
_atom_site_disorder_assembly
_atom_site_disorder_group
C1 .0531(3) -.1945(2) .1754(2) .0345(12) Uani ? ? 1 ? ?
C2 .2240(4) -.1982(3) .1262(2) .0464(15) Uani ? ? 1 ? ?
C3 .2020(5) -.3056(4) .0502(3) .063(2) Uani ? ? 1 ? ?
C4 -.0014(6) -.3071(4) -.0198(3) .073(2) Uani ? ? 1 ? ?
C5 -.1609(5) -.3232(3) .0390(3) .0601(18) Uani ? ? 1 ? ?
C6 -.1621(4) -.2116(2) .1104(2) .0411(13) Uani ? ? 1 ? ?
C7 -.2093(4) -.2498(3) .2129(3) .0498(15) Uani ? ? 1 ? ?
C8 -.1649(5) -.1272(3) .2742(3) .0546(17) Uani ? ? 1 ? ?
C9 .0346(4) -.0890(3) .2495(2) .0447(14) Uani ? ? 1 ? ?
O1 .0293(3) .03540(19) .2117(2) .0593(12) Uani ? ? 1 ? ?
C10 -.0047(4) -.3047(3) .2342(2) .0436(14) Uani ? ? 1 ? ?
O2 .0747(3) -.3981(2) .27468(19) .0634(13) Uani ? ? 1 ? ?
C11 -.2702(5) -.0994(3) .0549(3) .0577(18) Uani ? ? 1 ? ?
H21 .231(4) -.1167(16) .090(2) .052(8) Uiso ? ? 1 ? ?
H22 .337(3) -.213(3) .1843(17) .079(12) Uiso ? ? 1 ? ?
H31 .306(4) -.295(4) .011(2) .095(13) Uiso ? ? 1 ? ?
H32 .221(5) -.387(2) .089(2) .088(13) Uiso ? ? 1 ? ?
H41 -.021(5) -.2271(18) -.060(2) .065(10) Uiso ? ? 1 ? ?
H42 -.007(6) -.379(3) -.068(2) .103(14) Uiso ? ? 1 ? ?
H51 -.292(3) -.330(4) -.008(2) .107(15) Uiso ? ? 1 ? ?
H52 -.139(5) -.403(2) .079(2) .070(11) Uiso ? ? 1 ? ?
H7 -.323(3) -.302(2) .222(2) .059(9) Uiso ? ? 1 ? ?
H81 -.262(4) -.058(2) .252(3) .078(11) Uiso ? ? 1 ? ?
H82 -.146(4) -.143(3) .3473(9) .058(9) Uiso ? ? 1 ? ?
H111 -.217(5) -.074(4) -.004(2) .095(13) Uiso ? ? 1 ? ?
H112 -.388(5) -.136(5) .010(3) .16(2) Uiso ? ? 1 ? ?
H113 -.289(5) -.029(2) .100(2) .083(12) Uiso ? ? 1 ? ?
H9 .132(3) -.097(3) .3144(13) .057(9) Uiso ? ? 1 ? ?
H1o .145(5) .081(5) .210(5) .21(3) Uiso ? ? 1 ? ?

loop_
_atom_site_aniso_label
_atom_site_aniso_U_11
_atom_site_aniso_U_22
_atom_site_aniso_U_33
_atom_site_aniso_U_12
_atom_site_aniso_U_13
_atom_site_aniso_U_23
C1 .0271(11) .0327(12) .0482(14) .0020(10) .0180(10) .0044(11)
C2 .0396(15) .0442(16) .0647(19) .0015(12) .0314(14) .0036(14)
C3 .060(2) .063(2) .075(2) .0108(17) .0387(18) -.0071(19)
C4 .087(3) .075(3) .057(2) .009(2) .019(2) -.019(2)
C5 .055(2) .051(2) .071(2) -.0018(15) .0064(17) -.0119(17)
C6 .0332(13) .0330(13) .0581(17) -.0009(11) .0126(12) .0045(12)
C7 .0344(14) .0396(15) .084(2) .0029(12) .0326(14) .0176(15)
C8 .0475(17) .061(2) .066(2) .0092(14) .0349(16) .0034(16)
C9 .0376(14) .0453(15) .0550(17) .0025(12) .0184(13) -.0031(13)
O1 .0491(12) .0348(11) .0992(18) -.0007(9) .0274(12) -.0074(11)
C10 .0365(14) .0394(14) .0594(17) .0031(12) .0207(12) .0109(13)
O2 .0481(12) .0505(13) .0973(18) .0123(10) .0281(12) .0344(12)
C11 .0517(18) .0494(19) .069(2) .0092(15) .0074(17) .0133(17)

loop_
_atom_type_symbol
_atom_type_description
_atom_type_oxidation_number
_atom_type_number_in_cell
_atom_type_scat_dispersion_real
_atom_type_scat_dispersion_imag
_atom_type_scat_source
C ? 0 44 .017 .009 'IT Vol C. Table 6.1.1.4  Table 6.1.1.5'
H ? 0 64 0 0 'IT Vol C. Table 6.1.1.4  Table 6.1.1.5'
O ? 0 8 .047 .032 'IT Vol C. Table 6.1.1.4  Table 6.1.1.5'

loop_
_diffrn_attenuator_code
_diffrn_attenuator_scale
? ?

loop_
_geom_angle_atom_site_label_1
_geom_angle_atom_site_label_2
_geom_angle_atom_site_label_3
_geom_angle_site_symmetry_1
_geom_angle_site_symmetry_2
_geom_angle_site_symmetry_3
_geom_angle
_geom_angle_publ_flag
C2 C1 C10 2 2 2 123.5(2) ?
C2 C1 C9 2 2 2 120.7(2) ?
C2 C1 C6 2 2 2 120.1(2) ?
C10 C1 C9 2 2 2 97.6(2) ?
C10 C1 C6 2 2 2 83.00(18) ?
C9 C1 C6 2 2 2 104.2(2) ?
H21 C2 H22 2 2 2 114(2) ?
H21 C2 C1 2 2 2 109.3(17) ?
H21 C2 C3 2 2 2 108.4(14) ?
H22 C2 C1 2 2 2 102.5(15) ?
H22 C2 C3 2 2 2 112(2) ?
C1 C2 C3 2 2 2 110.9(2) ?
H32 C3 H31 2 2 2 110(3) ?
H32 C3 C2 2 2 2 107.4(18) ?
H32 C3 C4 2 2 2 109(2) ?
H31 C3 C2 2 2 2 108(2) ?
H31 C3 C4 2 2 2 110.5(17) ?
C2 C3 C4 2 2 2 112.0(3) ?
H41 C4 H42 2 2 2 107(2) ?
H41 C4 C5 2 2 2 111(2) ?
H41 C4 C3 2 2 2 109.3(17) ?
H42 C4 C5 2 2 2 110(2) ?
H42 C4 C3 2 2 2 109(2) ?
C5 C4 C3 2 2 2 111.1(3) ?
H52 C5 H51 2 2 2 108(3) ?
H52 C5 C4 2 2 2 110(2) ?
H52 C5 C6 2 2 2 108.5(16) ?
H51 C5 C4 2 2 2 110(2) ?
H51 C5 C6 2 2 2 109(2) ?
C4 C5 C6 2 2 2 111.1(3) ?
C11 C6 C5 2 2 2 110.7(3) ?
C11 C6 C7 2 2 2 118.0(3) ?
C11 C6 C1 2 2 2 120.0(2) ?
C5 C6 C7 2 2 2 114.0(2) ?
C5 C6 C1 2 2 2 107.9(2) ?
C7 C6 C1 2 2 2 83.68(19) ?
H7 C7 C10 2 2 2 120.7(14) ?
H7 C7 C8 2 2 2 117.6(17) ?
H7 C7 C6 2 2 2 126.3(17) ?
C10 C7 C8 2 2 2 98.6(2) ?
C10 C7 C6 2 2 2 83.7(2) ?
C8 C7 C6 2 2 2 102.5(2) ?
H81 C8 H82 2 2 2 111(3) ?
H81 C8 C7 2 2 2 114.1(16) ?
H81 C8 C9 2 2 2 109.1(18) ?
H82 C8 C7 2 2 2 111.8(18) ?
H82 C8 C9 2 2 2 109.7(18) ?
C7 C8 C9 2 2 2 100.4(3) ?
H9 C9 O1 2 2 2 111.6(18) ?
H9 C9 C1 2 2 2 112.6(17) ?
H9 C9 C8 2 2 2 104.5(14) ?
O1 C9 C1 2 2 2 115.7(3) ?
O1 C9 C8 2 2 2 111.6(2) ?
C1 C9 C8 2 2 2 99.7(2) ?
H1o O1 C9 2 2 2 122(3) ?
O2 C10 C7 2 2 2 136.2(3) ?
O2 C10 C1 2 2 2 136.1(3) ?
C7 C10 C1 2 2 2 87.6(2) ?
H113 C11 H112 2 2 2 118(3) ?
H113 C11 H111 2 2 2 115(3) ?
H113 C11 C6 2 2 2 113.5(16) ?
H112 C11 H111 2 2 2 90(3) ?
H112 C11 C6 2 2 2 105(3) ?
H111 C11 C6 2 2 2 112(2) ?

loop_
_geom_bond_atom_site_label_1
_geom_bond_atom_site_label_2
_geom_bond_site_symmetry_1
_geom_bond_site_symmetry_2
_geom_bond_distance
_geom_bond_publ_flag
C1 C2 2 2 1.502(4) ?
C1 C10 2 2 1.522(4) ?
C1 C9 2 2 1.534(4) ?
C1 C6 2 2 1.583(3) ?
C2 H21 2 2 1.00(2) ?
C2 H22 2 2 1.00(2) ?
C2 C3 2 2 1.526(5) ?
C3 H32 2 2 1.00(3) ?
C3 H31 2 2 1.01(3) ?
C3 C4 2 2 1.532(5) ?
C4 H41 2 2 1.00(2) ?
C4 H42 2 2 1.00(3) ?
C4 C5 2 2 1.528(6) ?
C5 H52 2 2 1.00(2) ?
C5 H51 2 2 1.00(2) ?
C5 C6 2 2 1.535(5) ?
C6 C11 2 2 1.518(4) ?
C6 C7 2 2 1.568(5) ?
C7 H7 2 2 1.00(2) ?
C7 C10 2 2 1.516(4) ?
C7 C8 2 2 1.538(5) ?
C8 H81 2 2 1.00(3) ?
C8 H82 2 2 .997(14) ?
C8 C9 2 2 1.565(5) ?
C9 H9 2 2 .998(18) ?
C9 O1 2 2 1.411(4) ?
O1 H1o 2 2 .95(5) ?
C10 O2 2 2 1.206(3) ?
C11 H113 2 2 .99(3) ?
C11 H112 2 2 1.00(4) ?
C11 H111 2 2 1.00(3) ?

loop_
_geom_contact_atom_site_label_1
_geom_contact_atom_site_label_2
_geom_contact_distance
_geom_contact_site_symmetry_1
_geom_contact_site_symmetry_2
_geom_contact_publ_flag
H111 H112 1.42(6) 2 2 ?
H51 H52 1.61(4) 2 2 ?
H41 H42 1.61(3) 2 2 ?
H81 H82 1.64(4) 2 2 ?
H31 H32 1.65(5) 2 2 ?
H21 H22 1.68(4) 2 2 ?
H111 H113 1.68(5) 2 2 ?
H112 H113 1.71(5) 2 2 ?
O2 H1o 1.94(4) 2 . ?
C1 H22 1.98(2) 2 2 ?
O1 H9 2.01(2) 2 2 ?
C6 H112 2.02(4) 2 2 ?
C8 H9 2.06(2) 2 2 ?
C6 C10 2.058(4) 2 2 ?
C1 H21 2.06(3) 2 2 ?
C2 H32 2.06(2) 2 2 ?
C3 H21 2.069(18) 2 2 ?
C2 H31 2.07(4) 2 2 ?
C6 H52 2.08(2) 2 2 ?
C9 H1o 2.08(6) 2 2 ?
H81 H113 2.08(5) 2 2 ?
C4 H32 2.08(3) 2 2 ?
C3 H42 2.08(3) 2 2 ?
C6 H51 2.09(4) 2 2 ?
C3 H41 2.09(3) 2 2 ?
C4 H52 2.09(3) 2 2 ?
C5 H42 2.09(4) 2 2 ?
C4 H51 2.10(2) 2 2 ?
C1 C7 2.102(4) 2 2 ?
C5 H41 2.11(3) 2 2 ?
C4 H31 2.11(3) 2 2 ?
C6 H111 2.11(3) 2 2 ?
C9 H81 2.11(3) 2 2 ?
C3 H22 2.11(3) 2 2 ?
C9 H82 2.12(3) 2 2 ?
C6 H113 2.12(3) 2 2 ?
C7 H82 2.12(2) 2 2 ?
C1 H9 2.13(2) 2 2 ?
C7 H81 2.15(3) 2 2 ?
H82 H9 2.15(4) 2 2 ?
H51 H112 2.19(6) 2 2 ?
C8 H7 2.19(2) 2 2 ?
C10 H7 2.20(2) 2 2 ?
H21 H31 2.30(4) 2 2 ?
C9 C10 2.301(4) 2 2 ?
H22 H32 2.30(4) 2 2 ?
C6 H7 2.31(3) 2 2 ?
C8 C10 2.315(4) 2 2 ?
H21 H111 2.33(4) 2 4 ?
H41 H111 2.36(5) 2 2 ?
C10 H52 2.36(3) 2 2 ?
C1 C8 2.368(5) 2 2 ?
C7 C9 2.384(4) 2 2 ?
H32 H42 2.38(4) 2 2 ?
H9 H1o 2.39(7) 2 2 ?
H42 H51 2.39(5) 2 2 ?
H31 H42 2.39(5) 2 2 ?
H31 H41 2.40(4) 2 2 ?
H42 H52 2.42(5) 2 2 ?
C6 C8 2.422(5) 2 2 ?
H31 H82 2.43(4) 2 '3 556' ?
H41 H51 2.43(4) 2 2 ?
O1 H81 2.44(3) 2 2 ?
C6 C9 2.460(4) 2 2 ?
C8 O1 2.463(4) 2 2 ?
C1 O1 2.494(3) 2 2 ?
C1 C3 2.494(5) 2 2 ?
H22 H31 2.50(4) 2 2 ?
H51 H9 2.50(4) 2 '3 656' ?
O1 H113 2.51(3) 2 2 ?
H32 H52 2.51(5) 2 2 ?
H22 H7 2.51(3) 2 '2 455' ?
C5 C11 2.512(5) 2 2 ?
C5 H112 2.52(4) 2 2 ?
H7 H82 2.52(3) 2 2 ?
C1 C5 2.521(4) 2 2 ?
C3 C5 2.523(5) 2 2 ?
C4 C6 2.527(5) 2 2 ?
C7 O2 2.528(3) 2 2 ?
C1 O2 2.533(3) 2 2 ?
C2 C4 2.535(5) 2 2 ?
O1 H7 2.54(3) 2 '1 665' ?
C10 H9 2.54(3) 2 2 ?
H42 H52 2.55(4) 2 '4 545' ?
H41 H1o 2.56(6) 2 4 ?
C7 H52 2.57(3) 2 2 ?
C11 H51 2.58(4) 2 2 ?
C8 H113 2.58(3) 2 2 ?
H22 H1o 2.60(7) 2 . ?
C5 C7 2.603(5) 2 2 ?
H7 H81 2.63(4) 2 2 ?
C2 C9 2.639(5) 2 2 ?
C10 H82 2.64(3) 2 2 ?
C7 C11 2.645(5) 2 2 ?
C2 C10 2.664(5) 2 2 ?
C5 C10 2.665(5) 2 2 ?
H21 H41 2.67(3) 2 2 ?
C2 C6 2.673(4) 2 2 ?
H32 H9 2.68(4) 2 . ?
C1 C11 2.687(4) 2 2 ?
H42 H9 2.69(4) 2 '3 656' ?
C5 H32 2.70(4) 2 2 ?
C5 H111 2.70(4) 2 2 ?
C3 H52 2.71(3) 2 2 ?
C11 H81 2.73(4) 2 2 ?
H31 H112 2.73(5) 2 '2 455' ?
O2 H81 2.73(3) 2 '1 655' ?
H81 H9 2.73(4) 2 2 ?
H32 H1o 2.73(7) 2 . ?
C6 H81 2.74(3) 2 2 ?
C6 H41 2.74(3) 2 2 ?
C10 H1o 2.74(4) 2 . ?
H51 H111 2.75(6) 2 2 ?
C1 H32 2.75(3) 2 2 ?
C1 H52 2.76(2) 2 2 ?
C2 H41 2.76(3) 2 2 ?
O2 H52 2.77(3) 2 2 ?
C9 H113 2.78(3) 2 2 ?
H7 H81 2.78(4) 2 '1 655' ?
H52 H7 2.79(4) 2 2 ?
C7 H113 2.79(3) 2 2 ?
C9 H22 2.81(3) 2 2 ?
H21 H1o 2.81(7) 2 2 ?
C10 H22 2.81(3) 2 2 ?
H22 H9 2.81(4) 2 2 ?
C4 H21 2.81(2) 2 2 ?
H51 H82 2.83(3) 2 '3 656' ?
O1 O2 2.832(3) 2 '1 565' ?
C9 H21 2.84(3) 2 2 ?
H21 H32 2.86(3) 2 2 ?
H32 H42 2.88(4) 2 '4 545' ?
C1 C4 2.877(5) 2 2 ?
H32 H41 2.89(4) 2 2 ?
O1 H41 2.90(3) 2 4 ?
O1 H21 2.90(3) 2 2 ?
O2 H7 2.90(2) 2 2 ?
H7 H1o 2.91(6) 2 '1 655' ?
H31 H51 2.91(4) 2 '2 455' ?
H41 H52 2.91(4) 2 2 ?
C4 H111 2.92(4) 2 2 ?
C11 H41 2.93(3) 2 2 ?
C10 H32 2.95(4) 2 2 ?
C8 C11 2.949(5) 2 2 ?
O2 H32 2.96(4) 2 2 ?
C7 H9 2.96(2) 2 2 ?
C1 H113 2.97(3) 2 2 ?
H111 H1o 2.98(7) 2 4 ?
H112 H113 2.98(5) 2 '4 655' ?
C5 H7 2.99(3) 2 2 ?
C2 H9 2.99(2) 2 2 ?
C1 H1o 3.00(6) 2 2 ?
C6 H21 3.00(3) 2 2 ?
C2 C5 3.005(4) 2 2 ?
O1 C11 3.010(4) 2 2 ?
C1 H81 3.02(3) 2 2 ?
O1 H32 3.02(3) 2 '1 565' ?
H42 H82 3.02(5) 2 '3 556' ?
C3 C6 3.023(5) 2 2 ?
C9 C11 3.028(4) 2 2 ?
C1 H111 3.03(3) 2 2 ?
C7 H112 3.04(4) 2 2 ?
C1 H82 3.05(2) 2 2 ?
H52 H81 3.05(4) 2 '1 655' ?
O1 H22 3.07(3) 2 '1 565' ?
C1 H7 3.07(2) 2 2 ?
C7 H51 3.07(3) 2 2 ?
O2 H111 3.08(3) 2 3 ?
O2 H21 3.08(2) 2 . ?
C11 H21 3.09(2) 2 4 ?
O1 H82 3.09(3) 2 2 ?
H41 H112 3.09(5) 2 2 ?
C6 O1 3.118(3) 2 2 ?
H21 H112 3.12(5) 2 '2 455' ?
O2 H22 3.13(3) 2 2 ?
H21 H113 3.13(4) 2 4 ?
C7 H22 3.14(2) 2 '2 655' ?
H21 H111 3.15(4) 2 2 ?
H32 H52 3.16(4) 2 '4 545' ?
H42 H42 3.17(4) 2 '4 545' ?
C10 H81 3.17(3) 2 '1 655' ?
C6 O2 3.171(3) 2 2 ?
C2 O1 3.172(4) 2 2 ?
C1 H41 3.17(3) 2 2 ?
C3 C10 3.179(5) 2 2 ?
C4 H9 3.20(2) 2 '3 656' ?
O2 H112 3.20(4) 2 3 ?
H22 H81 3.21(4) 2 '2 455' ?
C4 C11 3.208(6) 2 2 ?
C10 H81 3.21(3) 2 2 ?
C5 H9 3.212(18) 2 '3 656' ?
C11 H7 3.22(3) 2 2 ?
H51 H7 3.22(5) 2 2 ?
C2 H1o 3.23(6) 2 . ?
O2 H113 3.23(4) 2 '1 655' ?
H52 H82 3.23(4) 2 '1 655' ?
O2 H9 3.23(3) 2 2 ?
H41 H9 3.24(4) 2 '3 656' ?
C3 H82 3.24(2) 2 '3 556' ?
H112 H112 3.26(7) 2 '4 655' ?
C2 H1o 3.26(6) 2 2 ?
C2 O2 3.266(4) 2 2 ?
H32 H51 3.27(5) 2 '4 545' ?
C9 H32 3.27(3) 2 '1 565' ?
O1 H111 3.29(3) 2 2 ?
C9 O2 3.291(4) 2 2 ?
C2 H52 3.29(3) 2 2 ?
H113 H1o 3.30(5) 2 2 ?
H21 H9 3.30(3) 2 2 ?
H21 H112 3.31(5) 2 4 ?
C6 H82 3.307(15) 2 2 ?
C7 H81 3.31(3) 2 '1 655' ?
C6 H9 3.31(2) 2 2 ?
C8 O2 3.319(4) 2 2 ?
C9 H7 3.33(2) 2 2 ?
C1 H1o 3.33(5) 2 . ?
C2 H111 3.33(4) 2 4 ?
C11 H52 3.33(2) 2 2 ?
C6 H32 3.34(3) 2 2 ?
H52 H112 3.34(5) 2 2 ?
C1 H31 3.34(4) 2 2 ?
C2 H7 3.34(2) 2 '2 455' ?
H7 H112 3.35(5) 2 2 ?
H81 H112 3.35(5) 2 2 ?
C8 H1o 3.35(5) 2 2 ?
C5 H42 3.36(3) 2 '4 545' ?
C4 H112 3.36(4) 2 2 ?
O2 H9 3.36(3) 2 . ?
O2 H82 3.37(3) 2 2 ?
H42 H81 3.37(5) 2 '3 556' ?
C4 H52 3.38(2) 2 '4 545' ?
H81 H1o 3.38(6) 2 2 ?
H7 H113 3.38(4) 2 2 ?
C5 O2 3.382(4) 2 2 ?
H7 H113 3.39(4) 2 '1 655' ?
C2 H42 3.39(3) 2 2 ?
C3 H51 3.39(2) 2 2 ?
C1 H51 3.39(3) 2 2 ?
C4 H22 3.39(2) 2 2 ?
C9 H51 3.39(3) 2 3 ?
C6 H42 3.39(4) 2 2 ?
C5 H113 3.40(3) 2 2 ?
C5 H31 3.40(3) 2 2 ?
C8 H31 3.40(4) 2 '3 655' ?
O2 H22 3.41(3) 2 . ?
H111 H111 3.41(5) 2 4 ?
O1 H111 3.42(3) 2 4 ?
C6 H22 3.42(2) 2 2 ?
C11 H112 3.43(4) 2 '4 655' ?
H32 H7 3.43(4) 2 '2 455' ?
C9 H7 3.44(3) 2 '1 665' ?
H22 H1o 3.44(6) 2 2 ?
C8 H7 3.44(3) 2 '1 665' ?
H31 H7 3.44(4) 2 '2 455' ?
C3 H1o 3.44(6) 2 . ?
C4 H82 3.44(3) 2 '3 556' ?
H82 H112 3.45(5) 2 3 ?
C11 H21 3.45(3) 2 2 ?
C7 O1 3.450(4) 2 2 ?
H41 H82 3.45(4) 2 '3 556' ?
C5 H21 3.46(2) 2 2 ?
H22 H42 3.46(4) 2 3 ?
C1 H112 3.46(3) 2 2 ?
C2 H111 3.47(3) 2 2 ?
C10 H21 3.47(3) 2 2 ?
H21 H113 3.47(5) 2 '2 455' ?
O1 H22 3.47(3) 2 2 ?
O2 H41 3.48(3) 2 3 ?
C9 O2 3.480(4) 2 '1 565' ?
H22 H41 3.49(4) 2 3 ?
C10 H51 3.49(3) 2 2 ?
H22 H112 3.49(5) 2 '2 455' ?
C4 C10 3.490(5) 2 2 ?
C10 C11 3.492(4) 2 2 ?
C7 H111 3.50(3) 2 2 ?
H51 H113 3.51(5) 2 2 ?
C5 H32 3.51(3) 2 '4 545' ?
C7 O1 3.507(4) 2 '1 655' ?
C2 H112 3.51(4) 2 '2 455' ?
C4 H1o 3.51(6) 2 4 ?
H31 H52 3.53(4) 2 '4 545' ?
C4 H42 3.53(3) 2 '4 545' ?
C3 O2 3.531(5) 2 2 ?
C3 H112 3.53(4) 2 '2 455' ?
C9 H111 3.54(3) 2 2 ?
C3 H52 3.54(2) 2 '4 545' ?
H82 H113 3.54(3) 2 2 ?
C8 H51 3.54(3) 2 3 ?
H111 H112 3.54(6) 2 '4 655' ?
C2 C11 3.544(4) 2 2 ?
C2 C7 3.546(5) 2 2 ?
C8 H22 3.55(2) 2 '2 655' ?
C11 H31 3.56(3) 2 '2 655' ?
C8 H42 3.57(4) 2 '3 655' ?
H41 H7 3.58(4) 2 '3 556' ?
C8 H52 3.58(3) 2 '1 665' ?
H41 H113 3.59(4) 2 4 ?
H111 H113 3.59(5) 2 '4 655' ?
H81 H111 3.60(5) 2 2 ?
C11 H113 3.60(3) 2 '4 655' ?
H32 H51 3.60(4) 2 2 ?
H113 H113 3.61(4) 2 '4 655' ?
C2 O2 3.613(4) 2 '1 565' ?
H41 H111 3.62(4) 2 4 ?
C4 H32 3.62(2) 2 '4 545' ?
C8 H112 3.62(4) 2 2 ?
O1 C10 3.621(3) 2 2 ?
C9 H42 3.62(3) 2 3 ?
H52 H9 3.63(3) 2 '3 656' ?
C3 H7 3.63(2) 2 '2 455' ?
O2 H42 3.63(3) 2 '4 545' ?
C3 H42 3.63(3) 2 '4 545' ?
H31 H52 3.64(5) 2 2 ?
C11 H21 3.64(3) 2 '2 655' ?
C3 H9 3.66(3) 2 . ?
O1 C10 3.665(3) 2 '1 565' ?
C5 H31 3.68(3) 2 '2 655' ?
C8 O2 3.705(4) 2 '1 665' ?
C11 H1o 3.73(5) 2 2 ?
C10 H112 3.74(4) 2 3 ?
O2 C11 3.756(5) 2 3 ?
C2 O1 3.762(4) 2 . ?
C3 H111 3.77(4) 2 2 ?
C10 H113 3.78(3) 2 2 ?
C6 H31 3.78(3) 2 '2 655' ?
C3 O1 3.783(4) 2 . ?
O2 H51 3.79(4) 2 3 ?
C11 H22 3.79(3) 2 '2 655' ?
C10 H113 3.79(3) 2 '1 655' ?
C8 H111 3.79(3) 2 2 ?
C10 H51 3.80(3) 2 3 ?
C5 H22 3.80(2) 2 2 ?
C1 H42 3.81(3) 2 2 ?
C3 H51 3.81(3) 2 '2 455' ?
C5 C9 3.819(5) 2 2 ?
C2 C8 3.822(5) 2 2 ?
C5 H82 3.83(2) 2 '3 656' ?
C5 C8 3.841(5) 2 2 ?
C4 C7 3.843(6) 2 2 ?
C6 H1o 3.85(5) 2 2 ?
C11 C11 3.862(5) 2 '4 655' ?
C6 H22 3.87(3) 2 '2 655' ?
C4 O1 3.872(5) 2 4 ?
C7 H1o 3.89(5) 2 '1 655' ?
C7 H31 3.91(3) 2 '2 655' ?
C7 H113 3.91(3) 2 '1 655' ?
C10 H41 3.92(3) 2 3 ?
C10 H111 3.92(3) 2 3 ?
C5 H81 3.92(3) 2 '1 655' ?
C2 C7 3.926(4) 2 '2 455' ?
C2 H81 3.93(3) 2 '2 455' ?
C11 H1o 3.93(7) 2 4 ?
C6 H31 3.93(3) 2 2 ?
C2 H51 3.93(2) 2 2 ?
C11 H82 3.939(13) 2 2 ?
C9 H112 3.94(4) 2 2 ?
C3 C9 3.941(5) 2 2 ?
C2 H113 3.95(4) 2 '2 455' ?
C7 H22 3.96(3) 2 2 ?
C11 H111 3.96(4) 2 '4 655' ?
C2 H113 3.96(3) 2 2 ?
C3 H51 3.97(4) 2 '4 545' ?
C4 H22 3.97(2) 2 '3 656' ?
C3 C11 3.979(5) 2 2 ?
C8 H52 3.99(3) 2 2 ?
O1 H112 3.99(4) 2 2 ?
C11 H41 4.00(2) 2 4 ?
C1 H111 4.02(4) 2 4 ?
C11 H9 4.020(18) 2 2 ?
C2 H113 4.02(3) 2 4 ?
C2 C11 4.024(5) 2 '2 455' ?
C10 H112 4.03(4) 2 2 ?
C1 O2 4.039(3) 2 '1 565' ?
C2 C11 4.066(5) 2 4 ?
C3 C7 4.067(5) 2 2 ?
C4 O2 4.071(5) 2 2 ?
C4 C5 4.095(6) 2 '4 545' ?
O2 C11 4.097(5) 2 '1 655' ?
C7 C8 4.099(4) 2 '1 655' ?
C3 C5 4.101(5) 2 '4 545' ?
C8 C10 4.110(4) 2 '1 665' ?
C4 C4 4.113(6) 2 '4 545' ?
C4 C8 4.126(6) 2 '3 556' ?
C1 O1 4.137(3) 2 . ?
C4 C9 4.152(5) 2 '3 656' ?
C3 C8 4.159(6) 2 '3 556' ?
C5 C9 4.174(4) 2 '3 656' ?
C3 C9 4.205(5) 2 . ?
C4 O2 4.215(4) 2 '3 656' ?
O1 C10 4.263(4) 2 '1 665' ?
C3 C7 4.276(4) 2 '2 455' ?
C3 C11 4.285(5) 2 '2 455' ?
C4 C9 4.315(5) 2 2 ?
C3 C4 4.319(6) 2 '4 545' ?
O1 O2 4.340(3) 2 '1 665' ?
C7 C9 4.343(4) 2 '1 655' ?
C2 C6 4.363(4) 2 '2 455' ?
C5 O2 4.367(4) 2 '3 656' ?
C2 C8 4.381(4) 2 '2 455' ?
C9 C10 4.431(4) 2 '1 565' ?

loop_
_geom_hbond_atom_site_label_D
_geom_hbond_atom_site_label_H
_geom_hbond_atom_site_label_A
_geom_hbond_site_symmetry_D
_geom_hbond_site_symmetry_H
_geom_hbond_site_symmetry_A
_geom_hbond_distance_DH
_geom_hbond_distance_HA
_geom_hbond_distance_DA
_geom_hbond_angle_DHA
_geom_hbond_publ_flag
? ? ? ? ? ? ? ? ? ? ?

loop_
_geom_torsion_atom_site_label_1
_geom_torsion_atom_site_label_2
_geom_torsion_atom_site_label_3
_geom_torsion_atom_site_label_4
_geom_torsion_site_symmetry_1
_geom_torsion_site_symmetry_2
_geom_torsion_site_symmetry_3
_geom_torsion_site_symmetry_4
_geom_torsion
_geom_torsion_publ_flag
C6 C1 C2 C3 2 2 2 2 -43.5(3) ?
C6 C1 C2 H21 2 2 2 2 76.0(14) ?
C6 C1 C2 H22 2 2 2 2 -163(2) ?
C9 C1 C2 C3 2 2 2 2 -175.8(2) ?
C9 C1 C2 H21 2 2 2 2 -56.3(15) ?
C9 C1 C2 H22 2 2 2 2 65(2) ?
C10 C1 C2 C3 2 2 2 2 58.9(3) ?
C10 C1 C2 H21 2 2 2 2 178.3(14) ?
C10 C1 C2 H22 2 2 2 2 -60(2) ?
C2 C1 C6 C5 2 2 2 2 45.3(3) ?
C2 C1 C6 C7 2 2 2 2 158.6(2) ?
C2 C1 C6 C11 2 2 2 2 -82.6(4) ?
C9 C1 C6 C5 2 2 2 2 -175.7(2) ?
C9 C1 C6 C7 2 2 2 2 -62.4(2) ?
C9 C1 C6 C11 2 2 2 2 56.4(3) ?
C10 C1 C6 C5 2 2 2 2 -79.5(3) ?
C10 C1 C6 C7 2 2 2 2 33.8(2) ?
C10 C1 C6 C11 2 2 2 2 152.6(3) ?
C2 C1 C9 C8 2 2 2 2 178.4(2) ?
C2 C1 C9 O1 2 2 2 2 58.6(3) ?
C2 C1 C9 H9 2 2 2 2 -71.4(17) ?
C6 C1 C9 C8 2 2 2 2 39.7(3) ?
C6 C1 C9 O1 2 2 2 2 -80.1(3) ?
C6 C1 C9 H9 2 2 2 2 150.0(17) ?
C10 C1 C9 C8 2 2 2 2 -45.0(2) ?
C10 C1 C9 O1 2 2 2 2 -164.8(2) ?
C10 C1 C9 H9 2 2 2 2 65.3(17) ?
C2 C1 C10 C7 2 2 2 2 -156.5(2) ?
C2 C1 C10 O2 2 2 2 2 19.9(5) ?
C6 C1 C10 C7 2 2 2 2 -34.9(2) ?
C6 C1 C10 O2 2 2 2 2 141.4(4) ?
C9 C1 C10 C7 2 2 2 2 68.6(2) ?
C9 C1 C10 O2 2 2 2 2 -115.1(4) ?
C1 C2 C3 C4 2 2 2 2 48.2(4) ?
C1 C2 C3 H31 2 2 2 2 170(2) ?
C1 C2 C3 H32 2 2 2 2 -71(2) ?
H21 C2 C3 C4 2 2 2 2 -71.7(18) ?
H21 C2 C3 H31 2 2 2 2 50(3) ?
H21 C2 C3 H32 2 2 2 2 169(3) ?
H22 C2 C3 C4 2 2 2 2 161.9(18) ?
H22 C2 C3 H31 2 2 2 2 -76(3) ?
H22 C2 C3 H32 2 2 2 2 43(3) ?
C2 C3 C4 C5 2 2 2 2 -59.6(4) ?
C2 C3 C4 H41 2 2 2 2 63(2) ?
C2 C3 C4 H42 2 2 2 2 179(2) ?
H31 C3 C4 C5 2 2 2 2 180(2) ?
H31 C3 C4 H41 2 2 2 2 -57(3) ?
H31 C3 C4 H42 2 2 2 2 59(3) ?
H32 C3 C4 C5 2 2 2 2 59(2) ?
H32 C3 C4 H41 2 2 2 2 -178(3) ?
H32 C3 C4 H42 2 2 2 2 -62(3) ?
C3 C4 C5 C6 2 2 2 2 62.6(4) ?
C3 C4 C5 H51 2 2 2 2 -176(3) ?
C3 C4 C5 H52 2 2 2 2 -57.6(16) ?
H41 C4 C5 C6 2 2 2 2 -59.3(16) ?
H41 C4 C5 H51 2 2 2 2 62(3) ?
H41 C4 C5 H52 2 2 2 2 -179(2) ?
H42 C4 C5 C6 2 2 2 2 -177(2) ?
H42 C4 C5 H51 2 2 2 2 -56(3) ?
H42 C4 C5 H52 2 2 2 2 63(3) ?
C4 C5 C6 C1 2 2 2 2 -52.1(3) ?
C4 C5 C6 C7 2 2 2 2 -143.1(3) ?
C4 C5 C6 C11 2 2 2 2 81.0(3) ?
H51 C5 C6 C1 2 2 2 2 -174(2) ?
H51 C5 C6 C7 2 2 2 2 95(2) ?
H51 C5 C6 C11 2 2 2 2 -41(2) ?
H52 C5 C6 C1 2 2 2 2 69(2) ?
H52 C5 C6 C7 2 2 2 2 -22(2) ?
H52 C5 C6 C11 2 2 2 2 -158(2) ?
C1 C6 C7 C8 2 2 2 2 63.6(2) ?
C1 C6 C7 C10 2 2 2 2 -33.87(18) ?
C1 C6 C7 H7 2 2 2 2 -157.7(18) ?
C5 C6 C7 C8 2 2 2 2 170.4(2) ?
C5 C6 C7 C10 2 2 2 2 72.9(2) ?
C5 C6 C7 H7 2 2 2 2 -50.9(18) ?
C11 C6 C7 C8 2 2 2 2 -57.2(3) ?
C11 C6 C7 C10 2 2 2 2 -154.6(2) ?
C11 C6 C7 H7 2 2 2 2 81.6(18) ?
C1 C6 C11 H111 2 2 2 2 72(2) ?
C1 C6 C11 H112 2 2 2 2 169(3) ?
C1 C6 C11 H113 2 2 2 2 -60(2) ?
C5 C6 C11 H111 2 2 2 2 -54(2) ?
C5 C6 C11 H112 2 2 2 2 42(3) ?
C5 C6 C11 H113 2 2 2 2 173(2) ?
C7 C6 C11 H111 2 2 2 2 172(2) ?
C7 C6 C11 H112 2 2 2 2 -92(3) ?
C7 C6 C11 H113 2 2 2 2 39(2) ?
C6 C7 C8 C9 2 2 2 2 -45.1(2) ?
C6 C7 C8 H81 2 2 2 2 71(2) ?
C6 C7 C8 H82 2 2 2 2 -161(2) ?
C10 C7 C8 C9 2 2 2 2 40.3(3) ?
C10 C7 C8 H81 2 2 2 2 157(2) ?
C10 C7 C8 H82 2 2 2 2 -76(2) ?
H7 C7 C8 C9 2 2 2 2 171.8(16) ?
H7 C7 C8 H81 2 2 2 2 -72(3) ?
H7 C7 C8 H82 2 2 2 2 55(2) ?
C6 C7 C10 C1 2 2 2 2 35.22(18) ?
C6 C7 C10 O2 2 2 2 2 -141.1(4) ?
C8 C7 C10 C1 2 2 2 2 -66.5(2) ?
C8 C7 C10 O2 2 2 2 2 117.2(4) ?
H7 C7 C10 C1 2 2 2 2 164(2) ?
H7 C7 C10 O2 2 2 2 2 -12(2) ?
C7 C8 C9 C1 2 2 2 2 2.9(3) ?
C7 C8 C9 O1 2 2 2 2 125.6(3) ?
C7 C8 C9 H9 2 2 2 2 -113.7(18) ?
H81 C8 C9 C1 2 2 2 2 -117(2) ?
H81 C8 C9 O1 2 2 2 2 5(2) ?
H81 C8 C9 H9 2 2 2 2 126(3) ?
H82 C8 C9 C1 2 2 2 2 120.7(19) ?
H82 C8 C9 O1 2 2 2 2 -116.6(19) ?
H82 C8 C9 H9 2 2 2 2 4(3) ?
C1 C9 O1 H1o 2 2 2 2 -84(5) ?
C8 C9 O1 H1o 2 2 2 2 163(5) ?
H9 C9 O1 H1o 2 2 2 2 46(5) ?
